data_1100126
loop_
_publ_author_name
'Saada, M.A.'
'Hemon-Ribaud, A.'
'Maisonneuve, V.'
'Smiri, L.S.'
'Leblanc, M.'

_publ_section_title
;
K2 Zr3 O F12: microwave-assisted hydrothermal synthesis and powder
diffraction study
;
_journal_coden_ASTM ACSEBH
_journal_issue 9
_journal_name_full 'Acta Crystallographica E, Structure Reports Online'
_journal_page_first i131
_journal_page_last i133
_journal_paper_doi 10.1107/S1600536803018567
_journal_volume 59
_journal_year 2003
_chemical_formula_structural 'K2 Zr3 O F12'
_chemical_formula_sum 'F12 K2 O Zr3'
_chemical_name_systematic
;
Dipotassium Trizirconium Oxide Dodecafluoride
;
_space_group_IT_number 166
_symmetry_space_group_name_Hall '-R 3 2"'
_symmetry_space_group_name_H-M 'R -3 m :H'
_cell_angle_alpha 90.
_cell_angle_beta 90.
_cell_angle_gamma 120.
_cell_formula_units_Z 6
_cell_length_a 7.6887(3)
_cell_length_b 7.6887(3)
_cell_length_c 28.870(1)
_cell_volume 1478.03
_refine_ls_R_factor_all 0.057
_cod_original_sg_symbol_H-M 'R -3 m'
_cod_original_formula_sum 'F12 K2 O1 Zr3'
_cod_database_code 1100126

loop_
_symmetry_equiv_pos_site_id
_symmetry_equiv_pos_as_xyz
1 'x-y, -y, -z'
2 '-x, -x+y, -z'
3 'y, x, -z'
4 'x-y, x, -z'
5 'y, -x+y, -z'
6 '-x, -y, -z'
7 '-x+y, y, z'
8 'x, x-y, z'
9 '-y, -x, z'
10 '-x+y, -x, z'
11 '-y, x-y, z'
12 'x, y, z'
13 'x-y+2/3, -y+1/3, -z+1/3'
14 'x-y+1/3, -y+2/3, -z+2/3'
15 '-x+2/3, -x+y+1/3, -z+1/3'
16 '-x+1/3, -x+y+2/3, -z+2/3'
17 'y+2/3, x+1/3, -z+1/3'
18 'y+1/3, x+2/3, -z+2/3'
19 'x-y+2/3, x+1/3, -z+1/3'
20 'x-y+1/3, x+2/3, -z+2/3'
21 'y+2/3, -x+y+1/3, -z+1/3'
22 'y+1/3, -x+y+2/3, -z+2/3'
23 '-x+2/3, -y+1/3, -z+1/3'
24 '-x+1/3, -y+2/3, -z+2/3'
25 '-x+y+2/3, y+1/3, z+1/3'
26 '-x+y+1/3, y+2/3, z+2/3'
27 'x+2/3, x-y+1/3, z+1/3'
28 'x+1/3, x-y+2/3, z+2/3'
29 '-y+2/3, -x+1/3, z+1/3'
30 '-y+1/3, -x+2/3, z+2/3'
31 '-x+y+2/3, -x+1/3, z+1/3'
32 '-x+y+1/3, -x+2/3, z+2/3'
33 '-y+2/3, x-y+1/3, z+1/3'
34 '-y+1/3, x-y+2/3, z+2/3'
35 'x+2/3, y+1/3, z+1/3'
36 'x+1/3, y+2/3, z+2/3'

loop_
_atom_site_label
_atom_site_type_symbol
_atom_site_symmetry_multiplicity
_atom_site_Wyckoff_symbol
_atom_site_fract_x
_atom_site_fract_y
_atom_site_fract_z
_atom_site_occupancy
_atom_site_attached_hydrogens
_atom_site_U_iso_or_equiv
K1 K1+ 3 a 0 0 0 1. 0 0.021(1)
K2 K1+ 3 b 0 0 0.5 1. 0 0.021(1)
K3 K1+ 6 c 0 0 0.1364(2) 1. 0 0.0211(11)
Zr1 Zr4+ 18 h 0.51535(9) -.51535(9) 0.06227(5) 1. 0 0.0110(4)
F1 F1- 18 f 0.3376(7) 0 0 1. 0 0.0129(9)
F2 F1- 18 h 0.1473(4) -.1473(4) 0.2019(2) 1. 0 0.0129(9)
F3 F1- 18 h 0.1574(4) -.1574(4) 0.9233(2) 1. 0 0.0129(9)
F4 F1- 18 h 0.2214(4) -.2214(4) 0.0727(2) 1. 0 0.0129(9)
O1 O2- 6 c 0 0 0.2830(4) 1. 0 0.0129(9)

loop_
_atom_type_symbol
_atom_type_oxidation_number
F1- -1
K1+ 1
O2- -2
Zr4+ 4
